data_2005728
loop_
_publ_author_name
'Szalda, D. J.'
'Fagalde, F.'
'Katz, N. E.'

_publ_section_title
;Pentaammine-2\k^5^<i>N</i>-(\m-4,4'-bipyridine-1\k<i>N</i>:2\k<i>N</i>')(2,2'-bipyridine-1\k^2^<i>N</i>,<i>N</i>')(2,2':6',2''-terpyridine-1\k^3^<i>N</i>,<i>N</i>',<i>N</i>'')diruthenium
 Tetrakis(hexafluorophosphate) Acetonitrile Solvate
;
_journal_issue 12
_journal_name_full 'Acta Crystallographica Section C'
_journal_page_first 3013
_journal_page_last 3016
_journal_paper_doi 10.1107/S0108270196011249
_journal_volume 52
_journal_year 1996
_chemical_formula_iupac '[Ru2 (C10 H8 N2)2 (C15 H11 N3) (N H3)5](P F6)4 , C H3 C N'
_chemical_formula_moiety '(C35 H42 N12 Ru2 4+), (F6 P 1-)4 (C2 H3 N)'
_chemical_formula_structural '(Ru (C10 N2 H8) (C15 H11 N3) (C10 H8 N2) Ru (N H3)5) (P F6)4 (C2 H3 N)'
_chemical_formula_sum 'C37 H45 F24 N13 P4 Ru2'
_chemical_formula_weight 1453.88
_chemical_name_systematic
;(2,2'-bipyridine-1\k^2^N)(2,2':6',2''-terpyridine-1\k^3^N)(pentaammino-2\k^5^N)-
(\m-4,4'-bipyridine-N,N')diruthenium
 Tetrakis(pentafluorophosphate)
Acetonitrile Solvate
;
_space_group_IT_number 14
_symmetry_cell_setting monoclinic
_symmetry_space_group_name_Hall '-P 2yn'
_symmetry_space_group_name_H-M 'P 1 21/n 1'
_cell_angle_alpha 90.0
_cell_angle_beta 97.854(7)
_cell_angle_gamma 90.0
_cell_formula_units_Z 4
_cell_length_a 8.7472(7)
_cell_length_b 34.341(6)
_cell_length_c 18.952(2)
_cell_measurement_reflns_used 25
_cell_measurement_temperature 293
_cell_measurement_theta_max 33
_cell_measurement_theta_min 17
_cell_volume 5639.5(12)
_computing_cell_refinement 'CAD-4 Software'
_computing_data_collection 'CAD-4 Software (Enraf-Nonius, 1976)'
_computing_data_reduction 'KAPPA CRYSNET (Berman, Bernstein, Bernstein, Koetzle & Williams, 1976)'
_computing_molecular_graphics 'ORTEPIII (Burkett & Johnson, 1996)'
_computing_structure_refinement 'SHELXL93 (Sheldrick, 1993)'
_computing_structure_solution 'SHELX76 (Sheldrick, 1976)'
_diffrn_ambient_temperature 293
_diffrn_measurement_device 'Enraf Nonius CAD-4'
_diffrn_measurement_method \q/2\q
_diffrn_radiation_monochromator graphite
_diffrn_radiation_source xray_tube
_diffrn_radiation_type 'Cu K\a'
_diffrn_radiation_wavelength 1.5418
_diffrn_reflns_av_R_equivalents 0.045
_diffrn_reflns_av_sigmaI/netI 0.0799
_diffrn_reflns_limit_h_max 9
_diffrn_reflns_limit_h_min -2
_diffrn_reflns_limit_k_max 38
_diffrn_reflns_limit_k_min -7
_diffrn_reflns_limit_l_max 21
_diffrn_reflns_limit_l_min -20
_diffrn_reflns_number 8854
_diffrn_reflns_theta_max 60
_diffrn_reflns_theta_min 2
_diffrn_standards_decay_% <1
_diffrn_standards_interval_time 60
_diffrn_standards_number 3
_exptl_absorpt_coefficient_mu 6.53
_exptl_absorpt_correction_T_max 0.767
_exptl_absorpt_correction_T_min 0.232
_exptl_absorpt_correction_type
;ABSOR CRYSNET Gaussian (Berman, Bernstein, Bernstein, Koetzle & Williams,
 1976)
;
_exptl_crystal_colour reddish-purple
_exptl_crystal_density_diffrn 1.712
_exptl_crystal_density_meas ?
_exptl_crystal_description needle
_exptl_crystal_F_000 2888
_exptl_crystal_size_max 0.52
_exptl_crystal_size_mid 0.22
_exptl_crystal_size_min 0.04
_refine_diff_density_max 1.22
_refine_diff_density_min -1.06
_refine_ls_extinction_method none
_refine_ls_goodness_of_fit_all 0.925
_refine_ls_goodness_of_fit_obs 1.07
_refine_ls_hydrogen_treatment calculated
_refine_ls_matrix_type full
_refine_ls_number_parameters 740
_refine_ls_number_reflns 8239
_refine_ls_number_restraints 0
_refine_ls_restrained_S_all 0.947
_refine_ls_restrained_S_obs 1.067
_refine_ls_R_factor_all 0.1361
_refine_ls_R_factor_obs 0.066
_refine_ls_shift/esd_max 0.32
_refine_ls_shift/esd_mean 0.013
_refine_ls_structure_factor_coef Fsqd
_refine_ls_weighting_details 'w = 1/[\s^2^(Fo^2^)+(0.1491P)^2^] where P=(Fo^2^+2Fc^2^)/3'
_refine_ls_weighting_scheme calc
_refine_ls_wR_factor_all 0.2086
_refine_ls_wR_factor_obs 0.177
_reflns_number_observed 4961
_reflns_number_total 8247
_reflns_observed_criterion >2sigma(I)
_cod_data_source_file bk1275.cif
_cod_data_source_block 1
_cod_depositor_comments
;
The following automatic conversions were performed:

'_exptl_crystal_density_meas' value 'none' was changed to '?' - the
value is perceived as not measured.

Automatic conversion script
Id: cif_fix_values 3008 2015-01-20 13:52:24Z robertas 

The following automatic conversions were performed:

'_refine_ls_weighting_scheme' value 'calc w =
1/[\s^2^(Fo^2^)+(0.1491P)^2^] where P=(Fo^2^+2Fc^2^)/3' was changed
to 'calc'. New tag '_refine_ls_weighting_details' was created. The
value of the new tag was set to 'w = 1/[\s^2^(Fo^2^)+(0.1491P)^2^]
where P=(Fo^2^+2Fc^2^)/3'.

Automatic conversion script
Id: cif_fix_values 3143 2015-03-26 13:38:13Z robertas 
;
_cod_original_cell_volume 5639.0(10)
_cod_original_sg_symbol_H-M 'P 21/n'
_cod_original_formula_sum 'C37 H45 N13 F24 P4 Ru2'
_cod_database_code 2005728

loop_
_symmetry_equiv_pos_as_xyz
x,y,z
1/2+x,1/2-y,1/2+z
-x,-y,-z
-1/2-x,-1/2+y,-1/2-z

loop_
_atom_site_aniso_label
_atom_site_aniso_U_11
_atom_site_aniso_U_22
_atom_site_aniso_U_33
_atom_site_aniso_U_12
_atom_site_aniso_U_13
_atom_site_aniso_U_23
Ru1 0.0590(4) 0.0823(5) 0.0469(4) 0.0051(4) 0.0210(3) 0.0065(3)
N1 0.065(4) 0.087(5) 0.053(4) 0.008(4) 0.021(3) -0.004(4)
C12 0.057(5) 0.115(8) 0.055(6) -0.001(5) 0.021(4) -0.007(6)
C13 0.075(6) 0.112(9) 0.067(7) 0.001(6) 0.013(5) -0.020(7)
C14 0.081(7) 0.129(11) 0.096(9) 0.010(7) 0.015(7) -0.044(8)
C15 0.081(7) 0.093(8) 0.094(8) 0.013(6) 0.006(6) 0.001(7)
C16 0.086(7) 0.094(7) 0.064(6) 0.019(6) 0.036(5) 0.007(6)
N2 0.058(4) 0.099(6) 0.058(5) -0.002(4) 0.017(3) 0.007(5)
C22 0.073(6) 0.105(8) 0.038(5) -0.003(6) 0.026(4) -0.001(5)
C23 0.106(9) 0.143(12) 0.071(8) 0.004(8) 0.014(6) -0.014(8)
C24 0.141(12) 0.207(19) 0.057(8) 0.024(12) 0.044(8) 0.016(10)
C25 0.129(11) 0.180(15) 0.065(8) 0.020(10) 0.025(7) 0.060(9)
C26 0.099(8) 0.098(8) 0.067(7) 0.004(6) 0.033(5) 0.018(6)
N3 0.054(4) 0.120(7) 0.051(4) 0.013(5) 0.017(3) 0.017(5)
C32 0.083(7) 0.096(8) 0.057(6) -0.015(6) 0.028(5) 0.007(5)
C33 0.100(9) 0.120(10) 0.101(9) -0.048(8) 0.036(7) -0.015(7)
C34 0.082(10) 0.179(16) 0.111(11) -0.048(11) 0.009(8) 0.002(11)
C35 0.057(7) 0.205(17) 0.076(8) 0.014(9) 0.008(6) 0.017(10)
C36 0.080(7) 0.137(11) 0.077(7) 0.003(7) 0.025(6) 0.021(7)
N4 0.068(5) 0.082(5) 0.068(5) -0.010(4) 0.014(4) 0.021(4)
C42 0.079(7) 0.078(7) 0.073(6) -0.004(6) 0.030(5) 0.012(5)
C43 0.112(10) 0.085(8) 0.114(10) -0.009(8) 0.044(8) 0.014(7)
C44 0.155(14) 0.077(8) 0.135(12) 0.017(9) 0.047(11) 0.011(8)
C45 0.093(8) 0.110(10) 0.108(9) 0.022(8) 0.032(7) 0.026(8)
C46 0.072(6) 0.086(7) 0.077(7) 0.016(6) 0.031(5) 0.025(6)
N5 0.061(4) 0.082(5) 0.065(5) -0.001(4) 0.020(4) 0.010(4)
C52 0.059(5) 0.104(8) 0.066(6) 0.008(6) 0.018(5) 0.017(6)
C53 0.071(7) 0.130(11) 0.099(9) 0.002(7) 0.007(6) 0.009(8)
C54 0.060(7) 0.205(18) 0.127(12) -0.002(10) 0.010(7) 0.037(12)
C55 0.091(9) 0.155(13) 0.091(9) -0.034(9) 0.014(7) -0.005(9)
C56 0.069(6) 0.116(9) 0.060(6) -0.018(6) 0.016(5) 0.003(6)
N6 0.064(4) 0.068(5) 0.055(4) 0.002(4) 0.016(3) 0.001(4)
C62 0.100(7) 0.067(6) 0.060(6) 0.000(6) 0.034(5) -0.011(5)
C63 0.087(6) 0.068(5) 0.056(5) -0.017(5) 0.044(5) -0.008(4)
C64 0.065(5) 0.074(6) 0.044(5) 0.004(5) 0.022(4) 0.003(4)
C65 0.077(6) 0.091(7) 0.051(5) -0.017(5) 0.018(4) 0.001(5)
C66 0.073(6) 0.095(7) 0.056(6) -0.019(5) 0.019(5) 0.009(5)
C64' 0.066(5) 0.069(6) 0.051(5) -0.003(4) 0.016(4) -0.002(4)
C65' 0.087(7) 0.108(8) 0.052(6) -0.025(6) 0.028(5) -0.016(5)
C66' 0.072(6) 0.099(7) 0.076(7) -0.023(6) 0.029(5) -0.018(6)
N6' 0.058(4) 0.073(5) 0.055(4) -0.009(4) 0.015(3) -0.006(4)
C63' 0.063(5) 0.100(7) 0.059(6) -0.014(5) 0.020(4) -0.006(5)
C62' 0.078(6) 0.093(7) 0.046(5) -0.023(5) 0.015(4) -0.007(5)
Ru2 0.0573(4) 0.0723(5) 0.0511(4) 0.0004(3) 0.0212(3) 0.0008(3)
N7 0.072(5) 0.109(7) 0.070(5) 0.006(5) 0.018(4) 0.004(5)
N8 0.084(5) 0.097(6) 0.072(5) 0.004(5) 0.026(4) 0.005(4)
N9 0.070(5) 0.115(7) 0.057(4) -0.003(5) 0.019(4) 0.011(4)
N10 0.080(5) 0.080(5) 0.074(5) -0.005(4) 0.048(4) -0.002(4)
N11 0.092(6) 0.092(6) 0.070(5) -0.001(5) 0.029(4) -0.004(5)
P1 0.072(2) 0.098(2) 0.100(2) 0.004(2) 0.0180(15) 0.022(2)
F11 0.091(5) 0.163(7) 0.210(9) -0.007(5) -0.014(5) 0.055(7)
F12 0.085(4) 0.152(7) 0.203(9) -0.020(4) -0.020(5) 0.052(6)
F13 0.182(8) 0.131(7) 0.169(8) 0.032(6) 0.051(6) -0.027(6)
F14 0.160(7) 0.166(7) 0.099(5) -0.022(6) 0.030(5) 0.032(5)
F15 0.159(7) 0.231(11) 0.122(6) -0.035(7) 0.009(5) 0.088(7)
F16 0.175(8) 0.113(6) 0.276(13) 0.012(6) 0.054(9) -0.029(7)
P2 0.081(2) 0.099(2) 0.0586(15) -0.003(2) 0.0156(12) 0.0021(14)
F21 0.094(5) 0.173(8) 0.157(7) 0.020(5) 0.054(5) 0.015(6)
F22 0.112(5) 0.106(5) 0.111(5) -0.032(4) 0.031(4) -0.023(4)
F23 0.102(5) 0.124(5) 0.126(6) 0.009(4) 0.038(4) -0.032(4)
F24 0.143(6) 0.184(8) 0.068(4) 0.005(5) -0.002(4) 0.006(4)
F25 0.174(7) 0.131(6) 0.069(4) -0.037(5) -0.025(4) 0.019(4)
F26 0.141(6) 0.113(5) 0.126(6) -0.029(5) 0.020(5) 0.027(4)
P3 0.249(6) 0.143(4) 0.086(3) 0.024(4) 0.013(3) -0.023(3)
F31 0.55(3) 0.172(11) 0.198(13) -0.101(15) 0.000(16) 0.069(10)
F32 0.303(15) 0.216(12) 0.133(8) 0.051(11) -0.031(10) -0.009(8)
F33 0.44(3) 0.171(12) 0.32(2) -0.080(14) 0.01(2) 0.023(13)
F34 0.281(16) 0.39(2) 0.135(9) 0.047(15) -0.027(10) -0.061(12)
F35 0.374(19) 0.304(18) 0.144(9) 0.125(15) 0.087(11) -0.029(10)
F36 0.267(15) 0.36(2) 0.209(13) 0.015(14) 0.066(12) -0.149(14)
P4 0.068(2) 0.099(2) 0.070(2) -0.0107(15) 0.0155(13) -0.0081(15)
F41 0.062(6) 0.190(14) 0.234(18) 0.035(7) -0.032(8) -0.039(12)
F42 0.167(13) 0.29(2) 0.209(18) 0.022(15) 0.021(12) -0.174(17)
F43 0.202(15) 0.186(15) 0.202(16) -0.052(13) 0.042(13) 0.102(13)
F44 0.216(15) 0.204(17) 0.120(11) -0.094(13) -0.012(11) 0.074(11)
F45 0.078(7) 0.174(13) 0.200(16) 0.011(7) -0.046(9) -0.022(11)
F46 0.179(13) 0.190(13) 0.116(10) -0.028(11) 0.060(9) -0.067(10)

loop_
_atom_site_label
_atom_site_occupancy
_atom_site_fract_x
_atom_site_fract_y
_atom_site_fract_z
_atom_site_U_iso_or_equiv
_atom_site_thermal_displace_type
_atom_site_calc_flag
_atom_site_refinement_flags
_atom_site_type_symbol
Ru1 1 0.48359(7) 0.12653(2) 0.64102(3) 0.0614(2) Uani d . Ru
N1 1 0.5576(8) 0.0704(2) 0.6191(4) 0.067(2) Uani d . N
C12 1 0.5918(10) 0.0651(3) 0.5530(5) 0.074(3) Uani d . C
C13 1 0.6475(12) 0.0301(4) 0.5324(6) 0.084(3) Uani d . C
H13 1 0.6688(12) 0.0269(4) 0.4860(6) 0.091(6) Uiso calc R H
C14 1 0.6720(13) -0.0002(4) 0.5803(7) 0.102(4) Uani d . C
H14 1 0.7094(13) -0.0241(4) 0.5669(7) 0.091(6) Uiso calc R H
C15 1 0.6394(12) 0.0059(3) 0.6488(6) 0.090(3) Uani d . C
H15 1 0.6558(12) -0.0139(3) 0.6825(6) 0.091(6) Uiso calc R H
C16 1 0.5828(11) 0.0412(3) 0.6668(5) 0.079(3) Uani d . C
H16 1 0.5613(11) 0.0451(3) 0.7130(5) 0.091(6) Uiso calc R H
N2 1 0.5319(8) 0.1328(3) 0.5391(4) 0.071(2) Uani d . N
C22 1 0.5675(10) 0.0989(3) 0.5071(4) 0.071(3) Uani d . C
C23 1 0.5787(14) 0.0992(5) 0.4344(7) 0.106(4) Uani d . C
H23 1 0.6016(14) 0.0761(5) 0.4124(7) 0.091(6) Uiso calc R H
C24 1 0.5576(18) 0.1317(6) 0.3953(7) 0.132(6) Uani d . C
H24 1 0.5667(18) 0.1314(6) 0.3470(7) 0.091(6) Uiso calc R H
C25 1 0.5233(15) 0.1641(5) 0.4274(6) 0.123(5) Uani d . C
H25 1 0.5056(15) 0.1868(5) 0.4007(6) 0.091(6) Uiso calc R H
C26 1 0.5131(12) 0.1652(3) 0.5002(5) 0.086(3) Uani d . C
H26 1 0.4930(12) 0.1887(3) 0.5217(5) 0.091(6) Uiso calc R H
N3 1 0.6941(8) 0.1483(3) 0.6881(4) 0.074(2) Uani d . N
C32 1 0.6884(12) 0.1864(3) 0.7055(5) 0.077(3) Uani d . C
C33 1 0.8186(15) 0.2043(4) 0.7387(6) 0.105(4) Uani d . C
H33 1 0.8124(15) 0.2304(4) 0.7513(6) 0.091(6) Uiso calc R H
C34 1 0.9538(17) 0.1861(6) 0.7537(8) 0.124(5) Uani d . C
H34 1 1.0406(17) 0.1991(6) 0.7759(8) 0.091(6) Uiso calc R H
C35 1 0.9602(14) 0.1489(6) 0.7359(6) 0.113(5) Uani d . C
H35 1 1.0523(14) 0.1352(6) 0.7459(6) 0.091(6) Uiso calc R H
C36 1 0.8276(13) 0.1303(4) 0.7020(6) 0.096(4) Uani d . C
H36 1 0.8342(13) 0.1043(4) 0.6889(6) 0.091(6) Uiso calc R H
N4 1 0.4310(9) 0.1809(2) 0.6553(4) 0.072(2) Uani d . N
C42 1 0.5335(12) 0.2043(3) 0.6886(5) 0.075(3) Uani d . C
C43 1 0.4986(16) 0.2423(4) 0.7066(7) 0.101(4) Uani d . C
H43 1 0.5731(16) 0.2590(4) 0.7294(7) 0.091(6) Uiso calc R H
C44 1 0.348(2) 0.2535(4) 0.6889(8) 0.120(5) Uani d . C
H44 1 0.3182(21) 0.2783(4) 0.7014(8) 0.091(6) Uiso calc R H
C45 1 0.2415(15) 0.2293(4) 0.6533(7) 0.102(4) Uani d . C
H45 1 0.1402(15) 0.2378(4) 0.6415(7) 0.091(6) Uiso calc R H
C46 1 0.2824(11) 0.1921(3) 0.6346(5) 0.076(3) Uani d . C
N5 1 0.2535(8) 0.1264(2) 0.5955(4) 0.068(2) Uani d . N
C52 1 0.1880(11) 0.1620(3) 0.5963(5) 0.075(3) Uani d . C
C53 1 0.0419(13) 0.1701(4) 0.5609(6) 0.100(4) Uani d . C
H53 1 0.0001(13) 0.1950(4) 0.5611(6) 0.091(6) Uiso calc R H
C54 1 -0.0374(15) 0.1404(6) 0.5260(8) 0.131(6) Uani d . C
H54 1 -0.1364(15) 0.1447(6) 0.5025(8) 0.091(6) Uiso calc R H
C55 1 0.0275(15) 0.1039(5) 0.5251(7) 0.112(4) Uani d . C
H55 1 -0.0276(15) 0.0837(5) 0.5007(7) 0.091(6) Uiso calc R H
C56 1 0.1753(11) 0.0970(4) 0.5607(5) 0.081(3) Uani d . C
H56 1 0.2192(11) 0.0723(4) 0.5603(5) 0.091(6) Uiso calc R H
N6 1 0.4110(8) 0.1129(2) 0.7400(4) 0.062(2) Uani d . N
C62 1 0.3163(12) 0.0839(3) 0.7457(5) 0.074(3) Uani d . C
H62 1 0.2992(12) 0.0664(3) 0.7079(5) 0.091(6) Uiso calc R H
C63 1 0.2415(10) 0.0774(3) 0.8026(4) 0.067(2) Uani d . C
H63 1 0.1762(10) 0.0560(3) 0.8028(4) 0.091(6) Uiso calc R H
C64 1 0.2617(10) 0.1025(3) 0.8606(4) 0.060(2) Uani d . C
C65 1 0.3665(10) 0.1320(3) 0.8573(5) 0.072(3) Uani d . C
H65 1 0.3878(10) 0.1491(3) 0.8955(5) 0.091(6) Uiso calc R H
C66 1 0.4416(11) 0.1367(3) 0.7972(5) 0.074(3) Uani d . C
H66 1 0.5138(11) 0.1565(3) 0.7965(5) 0.091(6) Uiso calc R H
C64' 1 0.1698(10) 0.0991(3) 0.9194(4) 0.061(2) Uani d . C
C65' 1 0.0332(11) 0.0773(3) 0.9125(5) 0.081(3) Uani d . C
H65' 1 0.0002(11) 0.0642(3) 0.8702(5) 0.091(6) Uiso calc R H
C66' 1 -0.0528(11) 0.0753(3) 0.9686(5) 0.081(3) Uani d . C
H66' 1 -0.1419(11) 0.0602(3) 0.9627(5) 0.091(6) Uiso calc R H
N6' 1 -0.0156(8) 0.0937(2) 1.0301(4) 0.061(2) Uani d . N
C63' 1 0.2069(10) 0.1180(3) 0.9825(5) 0.073(3) Uani d . C
H63' 1 0.2955(10) 0.1332(3) 0.9898(5) 0.091(6) Uiso calc R H
C62' 1 0.1129(11) 0.1148(3) 1.0368(5) 0.072(3) Uani d . C
H62' 1 0.1421(11) 0.1280(3) 1.0794(5) 0.091(6) Uiso calc R H
Ru2 1 -0.15333(7) 0.09012(2) 1.10932(3) 0.0590(2) Uani d . Ru
N7 1 -0.3547(9) 0.0983(3) 1.0313(4) 0.083(2) Uani d . N
H71 1 -0.4157(9) 0.1162(3) 1.0468(4) 0.170(16) Uiso calc R H
H72 1 -0.4057(9) 0.0758(3) 1.0245(4) 0.170(16) Uiso calc R H
H73 1 -0.3257(9) 0.1061(3) 0.9904(4) 0.170(16) Uiso calc R H
N8 1 -0.2981(9) 0.0866(2) 1.1926(4) 0.083(2) Uani d . N
H81 1 -0.2813(9) 0.0641(2) 1.2156(4) 0.170(16) Uiso calc R H
H82 1 -0.3967(9) 0.0881(2) 1.1735(4) 0.170(16) Uiso calc R H
H83 1 -0.2759(9) 0.1063(2) 1.2229(4) 0.170(16) Uiso calc R H
N9 1 0.0439(8) 0.0846(2) 1.1890(4) 0.080(2) Uani d . N
H91 1 0.0197(8) 0.0701(2) 1.2247(4) 0.170(16) Uiso calc R H
H92 1 0.0736(8) 0.1082(2) 1.2052(4) 0.170(16) Uiso calc R H
H93 1 0.1205(8) 0.0734(2) 1.1701(4) 0.170(16) Uiso calc R H
N10 1 -0.1631(8) 0.0284(2) 1.0995(4) 0.075(2) Uani d . N
H101 1 -0.2577(8) 0.0212(2) 1.0807(4) 0.170(16) Uiso calc R H
H102 1 -0.1403(8) 0.0176(2) 1.1424(4) 0.170(16) Uiso calc R H
H103 1 -0.0955(8) 0.0205(2) 1.0715(4) 0.170(16) Uiso calc R H
N11 1 -0.1425(9) 0.1504(2) 1.1235(4) 0.083(2) Uani d . N
H111 1 -0.0618(9) 0.1564(2) 1.1556(4) 0.170(16) Uiso calc R H
H112 1 -0.2287(9) 0.1587(2) 1.1387(4) 0.170(16) Uiso calc R H
H113 1 -0.1323(9) 0.1619(2) 1.0822(4) 0.170(16) Uiso calc R H
P1 1 -0.0981(3) 0.32268(10) 0.6890(2) 0.0891(9) Uani d . P
F11 1 0.0772(8) 0.3273(3) 0.7203(5) 0.158(3) Uani d . F
F12 1 -0.2715(8) 0.3189(2) 0.6592(5) 0.150(3) Uani d . F
F13 1 -0.0700(10) 0.2822(3) 0.6591(5) 0.158(3) Uani d . F
F14 1 -0.1289(10) 0.3043(3) 0.7619(4) 0.141(3) Uani d . F
F15 1 -0.0658(10) 0.3415(3) 0.6183(5) 0.172(4) Uani d . F
F16 1 -0.1307(11) 0.3641(3) 0.7176(7) 0.186(4) Uani d . F
P2 1 0.3947(3) 0.48600(9) 0.84619(14) 0.0791(7) Uani d . P
F21 1 0.2453(8) 0.5059(3) 0.8702(4) 0.138(3) Uani d . F
F22 1 0.4708(8) 0.5275(2) 0.8430(4) 0.108(2) Uani d . F
F23 1 0.5414(7) 0.4658(2) 0.8233(4) 0.115(2) Uani d . F
F24 1 0.4670(9) 0.4813(3) 0.9264(3) 0.133(3) Uani d . F
F25 1 0.3236(9) 0.4901(2) 0.7647(3) 0.129(3) Uani d . F
F26 1 0.3142(9) 0.4448(2) 0.8483(4) 0.127(2) Uani d . F
P3 1 0.2432(8) 0.2837(2) 0.4482(2) 0.160(2) Uani d . P
F31 1 0.194(2) 0.2437(4) 0.4734(7) 0.311(10) Uani d . F
F32 1 0.1203(16) 0.2848(4) 0.3828(5) 0.223(6) Uani d . F
F33 1 0.296(2) 0.3239(5) 0.4310(11) 0.313(10) Uani d . F
F34 1 0.3734(18) 0.2839(5) 0.5138(6) 0.273(8) Uani d . F
F35 1 0.3551(19) 0.2645(5) 0.4026(6) 0.269(8) Uani d . F
F36 1 0.1377(18) 0.3050(5) 0.4968(8) 0.276(8) Uani d . F
P4 1 0.3632(3) 0.00630(9) 0.12000(15) 0.0785(7) Uani d . P
F41 0.70 0.1920(13) 0.0124(4) 0.0855(12) 0.167(6) Uani d P F
F42 0.70 0.3339(19) 0.0375(7) 0.1741(12) 0.223(9) Uani d P F
F43 0.70 0.430(2) 0.0376(6) 0.0761(10) 0.195(7) Uani d P F
F44 0.70 0.312(2) -0.0310(6) 0.1557(9) 0.184(7) Uani d P F
F45 0.70 0.5282(14) 0.0003(4) 0.1583(11) 0.157(6) Uani d P F
F46 0.70 0.3832(17) -0.0212(5) 0.0568(8) 0.158(5) Uani d P F
F41' 0.30 0.356(3) 0.0511(8) 0.1166(17) 0.096(7) Uiso d P F
F42' 0.30 0.234(3) 0.0009(10) 0.1597(17) 0.117(9) Uiso d P F
F43' 0.30 0.510(4) 0.0077(12) 0.086(2) 0.149(11) Uiso d P F
F44' 0.30 0.454(4) 0.0085(11) 0.1876(18) 0.128(11) Uiso d P F
F45' 0.30 0.371(3) -0.0357(9) 0.106(2) 0.110(8) Uiso d P F
F46' 0.30 0.254(4) 0.0073(10) 0.0512(17) 0.123(10) Uiso d P F
N1A 0.50 -0.094(4) 0.1404(10) 0.2938(19) 0.154(13) Uiso d P N
N1B 0.50 -0.038(4) 0.1546(11) 0.2812(17) 0.143(11) Uiso d P N
C1AB 1 -0.060(7) 0.1776(17) 0.324(3) 0.44(3) Uiso d . C
C1A 0.50 0.119(5) 0.1804(12) 0.350(2) 0.187(15) Uiso d P C
C2B 0.50 -0.1135(37) 0.2051(10) 0.3731(18) 0.137(10) Uiso d P C

loop_
_atom_type_symbol
_atom_type_description
_atom_type_scat_dispersion_real
_atom_type_scat_dispersion_imag
_atom_type_scat_source
Ru Ru 0.0552 3.2960 'International Tables Vol C Tables 4.2.6.8 and 6.1.1.4'
P P 0.2955 0.4335 'International Tables Vol C Tables 4.2.6.8 and 6.1.1.4'
F F 0.0727 0.0534 'International Tables Vol C Tables 4.2.6.8 and 6.1.1.4'
N N 0.0311 0.0180 'International Tables Vol C Tables 4.2.6.8 and 6.1.1.4'
C C 0.0181 0.0091 'International Tables Vol C Tables 4.2.6.8 and 6.1.1.4'
H H 0.0000 0.0000 'International Tables Vol C Tables 4.2.6.8 and 6.1.1.4'

loop_
_geom_angle_atom_site_label_1
_geom_angle_atom_site_label_2
_geom_angle_atom_site_label_3
_geom_angle
_geom_angle_publ_flag
N4 Ru1 N2 96.5(3) yes
N4 Ru1 N3 78.9(3) yes
N2 Ru1 N3 94.7(3) yes
N4 Ru1 N5 80.0(3) yes
N2 Ru1 N5 85.5(3) yes
N3 Ru1 N5 158.7(4) yes
N4 Ru1 N1 173.8(3) yes
N2 Ru1 N1 78.5(3) yes
N3 Ru1 N1 97.9(3) yes
N5 Ru1 N1 103.0(3) yes
N4 Ru1 N6 89.1(3) yes
N2 Ru1 N6 171.1(3) yes
N3 Ru1 N6 93.1(3) yes
N5 Ru1 N6 88.7(3) yes
N1 Ru1 N6 96.4(3) yes
C12 N1 C16 119.2(9) ?
C12 N1 Ru1 115.3(7) ?
C16 N1 Ru1 125.3(6) ?
N1 C12 C13 121.3(10) ?
N1 C12 C22 114.7(9) ?
C13 C12 C22 124.0(9) ?
C12 C13 C14 120.2(10) ?
C13 C14 C15 118.0(12) ?
C16 C15 C14 119.7(11) ?
N1 C16 C15 121.5(9) ?
C26 N2 C22 119.0(8) ?
C26 N2 Ru1 125.8(7) ?
C22 N2 Ru1 114.7(6) ?
N2 C22 C23 118.7(10) ?
N2 C22 C12 116.1(8) ?
C23 C22 C12 125.1(11) ?
C24 C23 C22 122.1(13) ?
C25 C24 C23 118.1(13) ?
C24 C25 C26 121.8(14) ?
N2 C26 C25 120.3(12) ?
C36 N3 C32 117.9(10) ?
C36 N3 Ru1 128.9(9) ?
C32 N3 Ru1 113.2(6) ?
N3 C32 C33 119.4(11) ?
N3 C32 C42 114.4(9) ?
C33 C32 C42 126.2(12) ?
C34 C33 C32 123.0(14) ?
C35 C34 C33 117.7(14) ?
C34 C35 C36 119.7(14) ?
N3 C36 C35 122.2(13) ?
C42 N4 C46 122.0(10) ?
C42 N4 Ru1 119.9(7) ?
C46 N4 Ru1 117.8(7) ?
N4 C42 C43 122.6(11) ?
N4 C42 C32 113.3(10) ?
C43 C42 C32 124.1(11) ?
C44 C43 C42 116.1(12) ?
C45 C44 C43 121.5(13) ?
C44 C45 C46 120.5(12) ?
N4 C46 C45 117.3(11) ?
N4 C46 C52 113.2(10) ?
C45 C46 C52 129.5(10) ?
C56 N5 C52 119.9(9) ?
C56 N5 Ru1 127.2(7) ?
C52 N5 Ru1 112.5(7) ?
N5 C52 C53 122.7(11) ?
N5 C52 C46 115.9(8) ?
C53 C52 C46 121.3(11) ?
C54 C53 C52 117.5(13) ?
C53 C54 C55 120.5(13) ?
C54 C55 C56 120.3(14) ?
N5 C56 C55 119.1(12) ?
C62 N6 C66 116.7(8) ?
C62 N6 Ru1 120.8(6) ?
C66 N6 Ru1 121.8(6) ?
N6 C62 C63 124.8(9) ?
C62 C63 C64 120.4(8) ?
C65 C64 C63 115.8(8) ?
C65 C64 C64' 122.1(8) ?
C63 C64 C64' 122.0(8) ?
C64 C65 C66 120.7(9) ?
N6 C66 C65 121.3(9) ?
C63' C64' C65' 115.8(8) ?
C63' C64' C64 122.8(8) ?
C65' C64' C64 121.4(8) ?
C66' C65' C64' 120.0(9) ?
N6' C66' C65' 123.9(9) ?
C66' N6' C62' 116.5(8) ?
C66' N6' Ru2 121.1(6) ?
C62' N6' Ru2 122.4(6) ?
C64' C63' C62' 120.9(8) ?
N6' C62' C63' 122.9(8) ?
N6' Ru2 N11 90.8(3) yes
N6' Ru2 N10 90.9(3) yes
N11 Ru2 N10 177.6(3) yes
N6' Ru2 N9 91.4(3) yes
N11 Ru2 N9 88.8(3) yes
N10 Ru2 N9 89.6(3) yes
N6' Ru2 N8 179.8(3) yes
N11 Ru2 N8 89.0(3) yes
N10 Ru2 N8 89.3(3) yes
N9 Ru2 N8 88.6(3) yes
N6' Ru2 N7 89.8(3) yes
N11 Ru2 N7 88.7(3) yes
N10 Ru2 N7 92.9(3) yes
N9 Ru2 N7 177.3(3) yes
N8 Ru2 N7 90.2(3) yes
F13 P1 F15 90.1(6) ?
F13 P1 F12 89.3(5) ?
F15 P1 F12 90.3(5) ?
F13 P1 F16 178.3(6) ?
F15 P1 F16 89.1(6) ?
F12 P1 F16 89.2(5) ?
F13 P1 F11 91.9(5) ?
F15 P1 F11 90.1(5) ?
F12 P1 F11 178.7(6) ?
F16 P1 F11 89.6(5) ?
F13 P1 F14 91.0(5) ?
F15 P1 F14 178.7(6) ?
F12 P1 F14 90.6(5) ?
F16 P1 F14 89.9(6) ?
F11 P1 F14 89.1(5) ?
F23 P2 F24 89.2(4) ?
F23 P2 F22 91.3(4) ?
F24 P2 F22 90.8(4) ?
F23 P2 F26 89.8(4) ?
F24 P2 F26 90.4(4) ?
F22 P2 F26 178.5(4) ?
F23 P2 F25 89.8(4) ?
F24 P2 F25 178.9(5) ?
F22 P2 F25 89.7(4) ?
F26 P2 F25 89.2(4) ?
F23 P2 F21 179.1(5) ?
F24 P2 F21 90.3(5) ?
F22 P2 F21 89.5(4) ?
F26 P2 F21 89.5(5) ?
F25 P2 F21 90.7(5) ?
F33 P3 F32 90.3(9) ?
F33 P3 F31 174.4(10) ?
F32 P3 F31 94.5(9) ?
F33 P3 F35 92.0(12) ?
F32 P3 F35 89.2(7) ?
F31 P3 F35 91.0(10) ?
F33 P3 F34 87.6(10) ?
F32 P3 F34 177.7(10) ?
F31 P3 F34 87.7(9) ?
F35 P3 F34 89.9(9) ?
F33 P3 F36 85.5(10) ?
F32 P3 F36 93.5(8) ?
F31 P3 F36 91.2(11) ?
F35 P3 F36 176.4(10) ?
F34 P3 F36 87.3(8) ?
F44' P4 F42' 85.(2) ?
F44' P4 F45' 100.(2) ?
F42' P4 F45' 91.3(17) ?
F44' P4 F46' 173.(2) ?
F42' P4 F46' 90.2(17) ?
F45' P4 F46' 84.9(17) ?
F44' P4 F43' 89.1(19) ?
F42' P4 F43' 172.(2) ?
F45' P4 F43' 84.(2) ?
F46' P4 F43' 96.(2) ?
F44' P4 F43 104.2(15) ?
F42' P4 F43 139.3(17) ?
F45' P4 F43 125.(2) ?
F46' P4 F43 76.1(13) ?
F43' P4 F43 48.1(13) ?
F44' P4 F42 58.8(15) ?
F42' P4 F42 61.9(13) ?
F45' P4 F42 145.(2) ?
F46' P4 F42 114.8(17) ?
F43' P4 F42 119.8(16) ?
F43 P4 F42 89.1(12) ?
F44' P4 F41' 89.9(17) ?
F42' P4 F41' 96.9(17) ?
F45' P4 F41' 168.(2) ?
F46' P4 F41' 85.7(17) ?
F43' P4 F41' 89.0(17) ?
F43 P4 F41' 44.7(10) ?
F42 P4 F41' 47.0(11) ?
F44' P4 F45 37.2(13) ?
F42' P4 F45 119.0(16) ?
F45' P4 F45 83.5(12) ?
F46' P4 F45 148.7(17) ?
F43' P4 F45 54.2(14) ?
F43 P4 F45 86.9(9) ?
F42 P4 F45 90.5(8) ?
F41' P4 F45 100.5(11) ?
F44' P4 F44 79.0(14) ?
F42' P4 F44 51.1(11) ?
F45' P4 F44 44.4(13) ?
F46' P4 F44 102.0(13) ?
F43' P4 F44 122.0(19) ?
F43 P4 F44 168.8(15) ?
F42 P4 F44 101.7(15) ?
F41' P4 F44 146.5(17) ?
F45 P4 F44 89.7(9) ?
F44' P4 F46 128.4(18) ?
F42' P4 F46 119.9(13) ?
F45' P4 F46 41.8(13) ?
F46' P4 F46 58.2(14) ?
F43' P4 F46 59.7(14) ?
F43 P4 F46 85.2(12) ?
F42 P4 F46 171.8(13) ?
F41' P4 F46 125.7(15) ?
F45 P4 F46 94.9(10) ?
F44 P4 F46 84.5(9) ?
F44' P4 F41 139.4(19) ?
F42' P4 F41 57.7(13) ?
F45' P4 F41 97.2(12) ?
F46' P4 F41 34.6(12) ?
F43' P4 F41 129.2(19) ?
F43 P4 F41 95.5(11) ?
F42 P4 F41 87.0(9) ?
F41' P4 F41 79.5(11) ?
F45 P4 F41 176.6(12) ?
F44 P4 F41 88.5(9) ?
F46 P4 F41 87.8(8) ?
F46' F41 F42' 122.(3) ?
F46' F41 P4 69.(2) ?
F42' F41 P4 57.4(12) ?
F41' F42 F44' 103.(2) ?
F41' F42 P4 67.0(13) ?
F44' F42 P4 56.7(14) ?
F41' F42 F42' 108.(2) ?
F44' F42 F42' 81.(2) ?
P4 F42 F42' 56.7(12) ?
F41' F43 F43' 126.(3) ?
F41' F43 P4 68.3(15) ?
F43' F43 P4 65.5(18) ?
F45' F44 F42' 118.(2) ?
F45' F44 P4 64.3(16) ?
F42' F44 P4 60.9(14) ?
F44' F45 F43' 122.(3) ?
F44' F45 P4 64.(2) ?
F43' F45 P4 62.0(15) ?
F45' F46 F46' 102.(2) ?
F45' F46 F43' 98.(3) ?
F46' F46 F43' 96.(2) ?
F45' F46 P4 64.9(17) ?
F46' F46 P4 59.4(13) ?
F43' F46 P4 58.9(14) ?
F43 F41' F42 127.(3) ?
F43 F41' P4 67.0(15) ?
F42 F41' P4 66.0(15) ?
F44 F42' P4 68.1(15) ?
F44 F42' F41 104.(2) ?
P4 F42' F41 64.9(14) ?
F44 F42' F42 114.(2) ?
P4 F42' F42 61.4(12) ?
F41 F42' F42 91.(2) ?
F43 F43' F45 106.(3) ?
F43 F43' P4 66.4(17) ?
F45 F43' P4 63.8(16) ?
F43 F43' F46 97.(3) ?
F45 F43' F46 103.(3) ?
P4 F43' F46 61.4(14) ?
F45 F44' P4 78.(3) ?
F45 F44' F42 130.(4) ?
P4 F44' F42 64.5(16) ?
F46 F45' F44 139.(3) ?
F46 F45' P4 73.3(19) ?
F44 F45' P4 71.2(19) ?
F41 F46' F46 126.(4) ?
F41 F46' P4 76.(2) ?
F46 F46' P4 62.5(15) ?
N1B C1AB C2B 171.(6) ?
N1A C1AB C1A 109.(5) ?

loop_
_geom_bond_atom_site_label_1
_geom_bond_atom_site_label_2
_geom_bond_distance
_geom_bond_publ_flag
Ru1 N4 1.949(9) yes
Ru1 N2 2.044(7) yes
Ru1 N3 2.073(8) yes
Ru1 N5 2.078(7) yes
Ru1 N1 2.092(8) yes
Ru1 N6 2.112(7) yes
N1 C12 1.340(11) ?
N1 C16 1.348(12) ?
C12 C13 1.371(14) ?
C12 C22 1.448(14) ?
C13 C14 1.38(2) ?
C14 C15 1.38(2) ?
C15 C16 1.371(14) ?
N2 C26 1.333(12) ?
N2 C22 1.369(12) ?
C22 C23 1.396(14) ?
C23 C24 1.34(2) ?
C24 C25 1.32(2) ?
C25 C26 1.40(2) ?
N3 C36 1.316(13) ?
N3 C32 1.351(13) ?
C32 C33 1.370(14) ?
C32 C42 1.483(14) ?
C33 C34 1.33(2) ?
C34 C35 1.32(2) ?
C35 C36 1.40(2) ?
N4 C42 1.303(12) ?
N4 C46 1.362(11) ?
C42 C43 1.391(15) ?
C43 C44 1.37(2) ?
C44 C45 1.36(2) ?
C45 C46 1.38(2) ?
C46 C52 1.456(15) ?
N5 C56 1.343(12) ?
N5 C52 1.349(12) ?
C52 C53 1.388(13) ?
C53 C54 1.35(2) ?
C54 C55 1.38(2) ?
C55 C56 1.39(2) ?
N6 C62 1.311(11) ?
N6 C66 1.354(11) ?
C62 C63 1.354(12) ?
C63 C64 1.388(12) ?
C64 C65 1.375(12) ?
C64 C64' 1.465(11) ?
C65 C66 1.401(12) ?
C64' C63' 1.360(12) ?
C64' C65' 1.401(12) ?
C65' C66' 1.386(12) ?
C66' N6' 1.327(11) ?
N6' C62' 1.330(10) ?
N6' Ru2 2.052(7) yes
C63' C62' 1.407(12) ?
Ru2 N11 2.089(8) yes
Ru2 N10 2.129(8) yes
Ru2 N9 2.140(7) yes
Ru2 N8 2.157(8) yes
Ru2 N7 2.158(7) yes
P1 F13 1.534(9) ?
P1 F15 1.549(8) ?
P1 F12 1.550(7) ?
P1 F16 1.562(9) ?
P1 F11 1.575(7) ?
P1 F14 1.575(8) ?
P2 F23 1.571(7) ?
P2 F24 1.573(7) ?
P2 F22 1.576(7) ?
P2 F26 1.583(7) ?
P2 F25 1.590(6) ?
P2 F21 1.595(7) ?
P3 F33 1.507(15) ?
P3 F32 1.527(11) ?
P3 F31 1.534(13) ?
P3 F35 1.540(13) ?
P3 F34 1.568(12) ?
P3 F36 1.572(13) ?
P4 F44' 1.42(3) ?
P4 F42' 1.45(3) ?
P4 F45' 1.47(3) ?
P4 F46' 1.51(3) ?
P4 F43' 1.52(3) ?
P4 F43 1.525(12) ?
P4 F42 1.528(13) ?
P4 F41' 1.54(3) ?
P4 F45 1.539(10) ?
P4 F44 1.544(13) ?
P4 F46 1.555(11) ?
P4 F41 1.564(10) ?
F41 F46' 0.92(3) ?
F41 F42' 1.46(3) ?
F42 F41' 1.22(3) ?
F42 F44' 1.45(4) ?
F42 F42' 1.54(3) ?
F43 F41' 1.17(3) ?
F43 F43' 1.24(3) ?
F44 F45' 1.14(3) ?
F44 F42' 1.29(3) ?
F45 F44' 0.95(3) ?
F45 F43' 1.39(4) ?
F46 F45' 1.08(3) ?
F46 F46' 1.49(4) ?
F46 F43' 1.53(4) ?
N1A C1AB 1.41(6) ?
N1B C1AB 1.16(6) ?
C1AB C2B 1.45(6) ?
C1AB C1A 1.58(6) ?
